data_4518130
loop_
_publ_author_name
'Ge, Hangming'
'Wu, Botao'
'Liu, Yafei'
'Wang, Haoyang'
'Shen, Qilong'

_publ_section_title
;
 Synergistic Lewis Acid and Photoredox-Catalyzed Trifluoromethylative
 Difunctionalization of Alkenes with Selenium Ylide-Based
 Trifluoromethylating Reagent
;
_journal_name_full 'ACS Catalysis'
_journal_page_first 12414
_journal_page_last 12424
_journal_paper_doi 10.1021/acscatal.0c03776
_journal_year 2020
_chemical_formula_sum 'C11 H12 F3 N O2 S'
_chemical_formula_weight 279.28
_space_group_crystal_system triclinic
_space_group_IT_number 2
_space_group_name_Hall '-P 1'
_space_group_name_H-M_alt 'P -1'
_atom_sites_solution_hydrogens mixed
_audit_creation_method SHELXL-2013
_cell_angle_alpha 77.1750(10)
_cell_angle_beta 89.3000(10)
_cell_angle_gamma 74.0700(10)
_cell_formula_units_Z 2
_cell_length_a 7.1106(3)
_cell_length_b 8.8828(3)
_cell_length_c 9.8984(3)
_cell_measurement_reflns_used 7495
_cell_measurement_temperature 296(2)
_cell_measurement_theta_max 54.966
_cell_measurement_theta_min 4.897
_cell_volume 585.40(4)
_computing_cell_refinement 'Bruker SAINT'
_computing_data_collection 'Bruker APEX2'
_computing_data_reduction 'Bruker SAINT'
_computing_molecular_graphics 'Bruker SHELXTL'
_computing_publication_material 'Bruker SHELXTL'
_computing_structure_refinement 'SHELXL-2013 (Sheldrick, 2013)'
_computing_structure_solution 'SHELXS-97 (Sheldrick 2008)'
_diffrn_ambient_temperature 296(2)
_diffrn_measured_fraction_theta_full 0.984
_diffrn_measured_fraction_theta_max 0.985
_diffrn_measurement_device_type 'Bruker APEX-II CCD'
_diffrn_measurement_method '\f and \w scans'
_diffrn_radiation_type MoK\a
_diffrn_radiation_wavelength 0.71073
_diffrn_reflns_av_R_equivalents 0.0235
_diffrn_reflns_av_unetI/netI 0.0185
_diffrn_reflns_Laue_measured_fraction_full 0.984
_diffrn_reflns_Laue_measured_fraction_max 0.985
_diffrn_reflns_limit_h_max 8
_diffrn_reflns_limit_h_min -8
_diffrn_reflns_limit_k_max 10
_diffrn_reflns_limit_k_min -10
_diffrn_reflns_limit_l_max 12
_diffrn_reflns_limit_l_min -12
_diffrn_reflns_number 10249
_diffrn_reflns_point_group_measured_fraction_full 0.984
_diffrn_reflns_point_group_measured_fraction_max 0.985
_diffrn_reflns_theta_full 25.242
_diffrn_reflns_theta_max 25.991
_diffrn_reflns_theta_min 2.983
_exptl_absorpt_coefficient_mu 0.309
_exptl_absorpt_correction_T_max 0.7456
_exptl_absorpt_correction_T_min 0.6694
_exptl_absorpt_correction_type multi-scan
_exptl_absorpt_process_details sadabs
_exptl_crystal_colour colorless
_exptl_crystal_density_diffrn 1.584
_exptl_crystal_description prismatic
_exptl_crystal_F_000 288
_exptl_crystal_size_max 0.200
_exptl_crystal_size_mid 0.160
_exptl_crystal_size_min 0.120
_refine_diff_density_max 0.395
_refine_diff_density_min -0.317
_refine_diff_density_rms 0.041
_refine_ls_extinction_method none
_refine_ls_goodness_of_fit_ref 1.040
_refine_ls_hydrogen_treatment mixed
_refine_ls_matrix_type full
_refine_ls_number_parameters 168
_refine_ls_number_reflns 2263
_refine_ls_number_restraints 0
_refine_ls_restrained_S_all 1.040
_refine_ls_R_factor_all 0.0379
_refine_ls_R_factor_gt 0.0356
_refine_ls_shift/su_max 0.001
_refine_ls_shift/su_mean 0.000
_refine_ls_structure_factor_coef Fsqd
_refine_ls_weighting_details 'w=1/[\s^2^(Fo^2^)+(0.0441P)^2^+0.3173P] where P=(Fo^2^+2Fc^2^)/3'
_refine_ls_weighting_scheme calc
_refine_ls_wR_factor_gt 0.0931
_refine_ls_wR_factor_ref 0.0955
_reflns_Friedel_coverage 0.000
_reflns_number_gt 2138
_reflns_number_total 2263
_reflns_threshold_expression 'I > 2\s(I)'
_cod_data_source_file cs0c03776_si_002.cif
_cod_data_source_block mo_d8v18350_0m
_cod_database_code 4518130
_shelx_space_group_comment
; 
The symmetry employed for this shelxl refinement is uniquely defined 
by the following loop, which should always be used as a source of 
symmetry information in preference to the above space-group names. 
They are only intended as comments. 
;
_shelx_estimated_absorpt_t_min 0.941
_shelx_estimated_absorpt_t_max 0.964
_shelxl_version_number 2013-4

loop_
_space_group_symop_operation_xyz
'x, y, z'
'-x, -y, -z'

loop_
_atom_site_label
_atom_site_type_symbol
_atom_site_fract_x
_atom_site_fract_y
_atom_site_fract_z
_atom_site_U_iso_or_equiv
_atom_site_adp_type
_atom_site_occupancy
_atom_site_site_symmetry_order
_atom_site_calc_flag
_atom_site_refinement_flags_posn
_atom_site_refinement_flags_adp
_atom_site_refinement_flags_occupancy
_atom_site_disorder_assembly
_atom_site_disorder_group
S1 S 0.31714(6) 0.84583(5) 0.03277(4) 0.03350(15) Uani 1 1 d . . . . .
F1 F 1.0375(2) 0.4229(2) 0.17677(18) 0.0892(6) Uani 1 1 d . . . . .
F2 F 0.9961(2) 0.37998(15) 0.39416(16) 0.0711(4) Uani 1 1 d . . . . .
F3 F 1.18217(17) 0.52265(17) 0.30614(15) 0.0657(4) Uani 1 1 d . . . . .
O1 O 0.17485(19) 0.76410(16) 0.01608(14) 0.0464(3) Uani 1 1 d . . . . .
O2 O 0.2923(2) 1.00389(15) -0.05222(13) 0.0449(3) Uani 1 1 d . . . . .
N1 N 0.5306(2) 0.73412(19) 0.00566(15) 0.0377(4) Uani 1 1 d . . . . .
C1 C 0.3362(2) 0.85144(19) 0.20893(16) 0.0309(3) Uani 1 1 d . . . . .
C2 C 0.1991(3) 0.9712(2) 0.25531(19) 0.0391(4) Uani 1 1 d . . . . .
H2 H 0.1028 1.0466 0.1938 0.047 Uiso 1 1 calc R U . . .
C3 C 0.2065(3) 0.9776(2) 0.39299(19) 0.0418(4) Uani 1 1 d . . . . .
H3 H 0.1166 1.0595 0.4233 0.050 Uiso 1 1 calc R U . . .
C4 C 0.3467(3) 0.8632(2) 0.48742(18) 0.0375(4) Uani 1 1 d . . . . .
C5 C 0.4825(2) 0.7459(2) 0.43757(17) 0.0351(4) Uani 1 1 d . . . . .
H5 H 0.5772 0.6696 0.4997 0.042 Uiso 1 1 calc R U . . .
C6 C 0.4835(2) 0.73726(19) 0.29882(17) 0.0302(3) Uani 1 1 d . . . . .
C7 C 0.6426(2) 0.60664(19) 0.25394(17) 0.0320(4) Uani 1 1 d . . . . .
H7 H 0.6501 0.5058 0.3214 0.038 Uiso 1 1 calc R U . . .
C8 C 0.5939(3) 0.5819(2) 0.11206(19) 0.0381(4) Uani 1 1 d . . . . .
H8A H 0.7086 0.5118 0.0817 0.046 Uiso 1 1 calc R U . . .
H8B H 0.4906 0.5288 0.1207 0.046 Uiso 1 1 calc R U . . .
C9 C 0.8436(2) 0.6401(2) 0.26313(18) 0.0357(4) Uani 1 1 d . . . . .
H9A H 0.8583 0.7150 0.1787 0.043 Uiso 1 1 calc R U . . .
H9B H 0.8464 0.6911 0.3399 0.043 Uiso 1 1 calc R U . . .
C10 C 1.0129(3) 0.4929(2) 0.2829(2) 0.0457(5) Uani 1 1 d . . . . .
C11 C 0.3510(3) 0.8667(3) 0.6386(2) 0.0506(5) Uani 1 1 d . . . . .
H11A H 0.3181 0.9762 0.6476 0.076 Uiso 1 1 calc R U . . .
H11B H 0.4798 0.8107 0.6799 0.076 Uiso 1 1 calc R U . . .
H11C H 0.2578 0.8155 0.6849 0.076 Uiso 1 1 calc R U . . .
H1 H 0.609(3) 0.788(3) -0.003(2) 0.042(6) Uiso 1 1 d . . . . .

loop_
_atom_site_aniso_label
_atom_site_aniso_U_11
_atom_site_aniso_U_22
_atom_site_aniso_U_33
_atom_site_aniso_U_23
_atom_site_aniso_U_13
_atom_site_aniso_U_12
S1 0.0330(2) 0.0351(2) 0.0282(2) -0.00542(16) -0.00645(16) -0.00368(17)
F1 0.0603(9) 0.1044(12) 0.0950(12) -0.0630(10) -0.0097(8) 0.0230(8)
F2 0.0564(8) 0.0445(7) 0.0885(10) 0.0192(7) -0.0123(7) -0.0016(6)
F3 0.0327(6) 0.0701(9) 0.0812(10) 0.0008(7) -0.0122(6) -0.0063(6)
O1 0.0388(7) 0.0519(8) 0.0494(8) -0.0139(6) -0.0101(6) -0.0118(6)
O2 0.0509(8) 0.0399(7) 0.0338(7) 0.0027(5) -0.0082(5) -0.0045(6)
N1 0.0357(8) 0.0432(8) 0.0319(8) -0.0108(6) -0.0022(6) -0.0053(7)
C1 0.0304(8) 0.0314(8) 0.0281(8) -0.0045(6) -0.0021(6) -0.0058(6)
C2 0.0341(9) 0.0372(9) 0.0380(9) -0.0047(7) -0.0009(7) 0.0005(7)
C3 0.0400(10) 0.0400(10) 0.0423(10) -0.0132(8) 0.0087(8) -0.0032(8)
C4 0.0416(9) 0.0414(9) 0.0330(9) -0.0108(7) 0.0047(7) -0.0157(8)
C5 0.0358(9) 0.0355(9) 0.0306(8) -0.0038(7) -0.0044(7) -0.0070(7)
C6 0.0297(8) 0.0283(8) 0.0311(8) -0.0051(6) -0.0022(6) -0.0069(6)
C7 0.0329(8) 0.0258(8) 0.0335(8) -0.0050(6) -0.0045(6) -0.0031(6)
C8 0.0377(9) 0.0338(9) 0.0410(9) -0.0147(7) -0.0046(7) -0.0015(7)
C9 0.0333(9) 0.0311(8) 0.0378(9) -0.0039(7) -0.0064(7) -0.0037(7)
C10 0.0362(10) 0.0438(10) 0.0494(11) -0.0071(8) -0.0053(8) -0.0011(8)
C11 0.0584(12) 0.0608(13) 0.0365(10) -0.0176(9) 0.0065(9) -0.0180(10)

loop_
_atom_type_symbol
_atom_type_description
_atom_type_scat_dispersion_real
_atom_type_scat_dispersion_imag
_atom_type_scat_source
C C 0.0033 0.0016 'International Tables Vol C Tables 4.2.6.8 and 6.1.1.4'
H H 0.0000 0.0000 'International Tables Vol C Tables 4.2.6.8 and 6.1.1.4'
F F 0.0171 0.0103 'International Tables Vol C Tables 4.2.6.8 and 6.1.1.4'
N N 0.0061 0.0033 'International Tables Vol C Tables 4.2.6.8 and 6.1.1.4'
O O 0.0106 0.0060 'International Tables Vol C Tables 4.2.6.8 and 6.1.1.4'
S S 0.1246 0.1234 'International Tables Vol C Tables 4.2.6.8 and 6.1.1.4'

loop_
_geom_angle_atom_site_label_1
_geom_angle_atom_site_label_2
_geom_angle_atom_site_label_3
_geom_angle
_geom_angle_site_symmetry_1
_geom_angle_site_symmetry_3
_geom_angle_publ_flag
O1 S1 O2 118.04(8) . . ?
O1 S1 N1 108.03(9) . . ?
O2 S1 N1 107.90(8) . . ?
O1 S1 C1 108.68(8) . . ?
O2 S1 C1 109.47(8) . . ?
N1 S1 C1 103.78(7) . . ?
C8 N1 S1 112.59(12) . . ?
C8 N1 H1 113.8(15) . . ?
S1 N1 H1 108.6(15) . . ?
C2 C1 C6 121.40(15) . . ?
C2 C1 S1 117.86(13) . . ?
C6 C1 S1 120.73(13) . . ?
C3 C2 C1 119.65(16) . . ?
C3 C2 H2 120.2 . . ?
C1 C2 H2 120.2 . . ?
C2 C3 C4 120.99(16) . . ?
C2 C3 H3 119.5 . . ?
C4 C3 H3 119.5 . . ?
C5 C4 C3 117.92(16) . . ?
C5 C4 C11 120.96(17) . . ?
C3 C4 C11 121.12(17) . . ?
C4 C5 C6 122.99(16) . . ?
C4 C5 H5 118.5 . . ?
C6 C5 H5 118.5 . . ?
C5 C6 C1 117.00(15) . . ?
C5 C6 C7 118.86(14) . . ?
C1 C6 C7 124.14(14) . . ?
C6 C7 C8 112.63(13) . . ?
C6 C7 C9 110.14(13) . . ?
C8 C7 C9 113.06(14) . . ?
C6 C7 H7 106.9 . . ?
C8 C7 H7 106.9 . . ?
C9 C7 H7 106.9 . . ?
N1 C8 C7 112.91(13) . . ?
N1 C8 H8A 109.0 . . ?
C7 C8 H8A 109.0 . . ?
N1 C8 H8B 109.0 . . ?
C7 C8 H8B 109.0 . . ?
H8A C8 H8B 107.8 . . ?
C10 C9 C7 113.70(14) . . ?
C10 C9 H9A 108.8 . . ?
C7 C9 H9A 108.8 . . ?
C10 C9 H9B 108.8 . . ?
C7 C9 H9B 108.8 . . ?
H9A C9 H9B 107.7 . . ?
F1 C10 F3 106.34(17) . . ?
F1 C10 F2 106.23(18) . . ?
F3 C10 F2 105.10(15) . . ?
F1 C10 C9 114.33(16) . . ?
F3 C10 C9 112.27(16) . . ?
F2 C10 C9 111.91(16) . . ?
C4 C11 H11A 109.5 . . ?
C4 C11 H11B 109.5 . . ?
H11A C11 H11B 109.5 . . ?
C4 C11 H11C 109.5 . . ?
H11A C11 H11C 109.5 . . ?
H11B C11 H11C 109.5 . . ?

loop_
_geom_bond_atom_site_label_1
_geom_bond_atom_site_label_2
_geom_bond_distance
_geom_bond_site_symmetry_2
_geom_bond_publ_flag
S1 O1 1.4278(13) . ?
S1 O2 1.4329(13) . ?
S1 N1 1.6256(15) . ?
S1 C1 1.7633(16) . ?
F1 C10 1.322(2) . ?
F2 C10 1.343(2) . ?
F3 C10 1.334(2) . ?
N1 C8 1.478(2) . ?
N1 H1 0.82(2) . ?
C1 C2 1.389(2) . ?
C1 C6 1.399(2) . ?
C2 C3 1.379(3) . ?
C2 H2 0.9300 . ?
C3 C4 1.395(3) . ?
C3 H3 0.9300 . ?
C4 C5 1.388(2) . ?
C4 C11 1.505(2) . ?
C5 C6 1.392(2) . ?
C5 H5 0.9300 . ?
C6 C7 1.523(2) . ?
C7 C8 1.527(2) . ?
C7 C9 1.545(2) . ?
C7 H7 0.9800 . ?
C8 H8A 0.9700 . ?
C8 H8B 0.9700 . ?
C9 C10 1.491(2) . ?
C9 H9A 0.9700 . ?
C9 H9B 0.9700 . ?
C11 H11A 0.9600 . ?
C11 H11B 0.9600 . ?
C11 H11C 0.9600 . ?

loop_
_geom_torsion_atom_site_label_1
_geom_torsion_atom_site_label_2
_geom_torsion_atom_site_label_3
_geom_torsion_atom_site_label_4
_geom_torsion
_geom_torsion_site_symmetry_1
_geom_torsion_site_symmetry_2
_geom_torsion_site_symmetry_3
_geom_torsion_site_symmetry_4
_geom_torsion_publ_flag
O1 S1 N1 C8 -65.96(13) . . . . ?
O2 S1 N1 C8 165.39(11) . . . . ?
C1 S1 N1 C8 49.30(14) . . . . ?
O1 S1 C1 C2 -82.47(15) . . . . ?
O2 S1 C1 C2 47.75(16) . . . . ?
N1 S1 C1 C2 162.73(14) . . . . ?
O1 S1 C1 C6 96.71(15) . . . . ?
O2 S1 C1 C6 -133.07(14) . . . . ?
N1 S1 C1 C6 -18.08(16) . . . . ?
C6 C1 C2 C3 -0.5(3) . . . . ?
S1 C1 C2 C3 178.66(14) . . . . ?
C1 C2 C3 C4 -1.6(3) . . . . ?
C2 C3 C4 C5 2.1(3) . . . . ?
C2 C3 C4 C11 -177.93(18) . . . . ?
C3 C4 C5 C6 -0.5(3) . . . . ?
C11 C4 C5 C6 179.55(16) . . . . ?
C4 C5 C6 C1 -1.6(3) . . . . ?
C4 C5 C6 C7 178.22(15) . . . . ?
C2 C1 C6 C5 2.0(2) . . . . ?
S1 C1 C6 C5 -177.11(12) . . . . ?
C2 C1 C6 C7 -177.72(16) . . . . ?
S1 C1 C6 C7 3.1(2) . . . . ?
C5 C6 C7 C8 164.02(15) . . . . ?
C1 C6 C7 C8 -16.2(2) . . . . ?
C5 C6 C7 C9 -68.76(19) . . . . ?
C1 C6 C7 C9 111.00(17) . . . . ?
S1 N1 C8 C7 -69.46(17) . . . . ?
C6 C7 C8 N1 48.9(2) . . . . ?
C9 C7 C8 N1 -76.76(18) . . . . ?
C6 C7 C9 C10 154.50(15) . . . . ?
C8 C7 C9 C10 -78.52(18) . . . . ?
C7 C9 C10 F1 65.8(2) . . . . ?
C7 C9 C10 F3 -172.92(15) . . . . ?
C7 C9 C10 F2 -55.0(2) . . . . ?
